data_4321619
loop_
_publ_author_name
'Dominique Agustin'
'Ghassoub Rima'
'Heinz Gornitzka'
'Jacques Barrau'

_publ_section_title
;
 (Schiff Base) Divalent Group 14 Element Species: Manganese and Iron
 Complexes (Salen)MMn(CO)2(\h5-C5H5) (M14= Ge, Sn, Pb) and
 (Salen)SnFe(CO)4
;
_journal_name_full 'Inorganic Chemistry'
_journal_page_first 5492
_journal_page_last 5495
_journal_paper_doi 10.1021/ic9915045
_journal_volume 39
_journal_year 2000
_chemical_formula_sum 'C20 H14 Fe N2 O6 Sn'
_chemical_formula_weight 552.87
_chemical_name_systematic
; 
 ? 
;
_space_group_IT_number 2
_symmetry_cell_setting triclinic
_symmetry_space_group_name_Hall '-P 1'
_symmetry_space_group_name_H-M 'P -1'
_atom_sites_solution_hydrogens geom
_atom_sites_solution_primary direct
_atom_sites_solution_secondary difmap
_audit_creation_method SHELXL-97
_cell_angle_alpha 105.55(3)
_cell_angle_beta 105.15(3)
_cell_angle_gamma 100.84(3)
_cell_formula_units_Z 2
_cell_length_a 8.465(2)
_cell_length_b 9.795(3)
_cell_length_c 13.213(4)
_cell_measurement_reflns_used 5000
_cell_measurement_temperature 173(2)
_cell_measurement_theta_max 24.3
_cell_measurement_theta_min 2.2
_cell_volume 978.7(6)
_computing_cell_refinement STOE-IPDS
_computing_data_collection STOE-IPDS
_computing_data_reduction STOE-IPDS
_computing_molecular_graphics 'ZORTEP (Zsolnai, 1998)'
_computing_publication_material 'SHELXL-97 (Sheldrick, 1997)'
_computing_structure_refinement 'SHELXL-97 (Sheldrick, 1997)'
_computing_structure_solution 'SHELXS-97 (Sheldrick, 1990)'
_diffrn_ambient_temperature 173(2)
_diffrn_measured_fraction_theta_full 0.947
_diffrn_measured_fraction_theta_max 0.947
_diffrn_measurement_device_type STOE-IPDS
_diffrn_measurement_method phi-rotation
_diffrn_radiation_monochromator graphite
_diffrn_radiation_source 'fine-focus sealed tube'
_diffrn_radiation_type MoK\a
_diffrn_radiation_wavelength 0.71073
_diffrn_reflns_av_R_equivalents 0.0798
_diffrn_reflns_av_sigmaI/netI 0.0648
_diffrn_reflns_limit_h_max 9
_diffrn_reflns_limit_h_min -9
_diffrn_reflns_limit_k_max 10
_diffrn_reflns_limit_k_min -10
_diffrn_reflns_limit_l_max 14
_diffrn_reflns_limit_l_min -14
_diffrn_reflns_number 7995
_diffrn_reflns_theta_full 23.25
_diffrn_reflns_theta_max 23.25
_diffrn_reflns_theta_min 2.25
_exptl_absorpt_coefficient_mu 2.058
_exptl_absorpt_correction_type none
_exptl_crystal_colour orange
_exptl_crystal_density_diffrn 1.876
_exptl_crystal_density_method 'not measured'
_exptl_crystal_description block
_exptl_crystal_F_000 544
_exptl_crystal_size_max 0.6
_exptl_crystal_size_mid 0.5
_exptl_crystal_size_min 0.3
_refine_diff_density_max 1.924
_refine_diff_density_min -1.438
_refine_diff_density_rms 0.261
_refine_ls_extinction_method none
_refine_ls_goodness_of_fit_ref 1.074
_refine_ls_hydrogen_treatment mixed
_refine_ls_matrix_type full
_refine_ls_number_parameters 271
_refine_ls_number_reflns 2664
_refine_ls_number_restraints 0
_refine_ls_restrained_S_all 1.074
_refine_ls_R_factor_all 0.0619
_refine_ls_R_factor_gt 0.0552
_refine_ls_shift/su_max 0.000
_refine_ls_shift/su_mean 0.000
_refine_ls_structure_factor_coef Fsqd
_refine_ls_weighting_details 'w=1/[\s^2^(Fo^2^)+(0.1108P)^2^+0.0000P] where P=(Fo^2^+2Fc^2^)/3'
_refine_ls_weighting_scheme calc
_refine_ls_wR_factor_gt 0.1414
_refine_ls_wR_factor_ref 0.1457
_reflns_number_gt 2297
_reflns_number_total 2664
_reflns_threshold_expression >2sigma(I)
_cod_data_source_file ic9915045_2.cif
_cod_data_source_block 4
_cod_depositor_comments
;
The following automatic conversions were performed:

'_refine_ls_weighting_scheme' value 'calc
w=1/[\s^2^(Fo^2^)+(0.1108P)^2^+0.0000P] where P=(Fo^2^+2Fc^2^)/3' was
changed to 'calc'. New tag '_refine_ls_weighting_details' was
created. The value of the new tag was set to
'w=1/[\s^2^(Fo^2^)+(0.1108P)^2^+0.0000P] where P=(Fo^2^+2Fc^2^)/3'.

Automatic conversion script
Id: cif_fix_values 3143 2015-03-26 13:38:13Z robertas 
;
_cod_original_cell_volume 978.7(5)
_cod_database_code 4321619

loop_
_symmetry_equiv_pos_as_xyz
'x, y, z'
'-x, -y, -z'

loop_
_atom_site_label
_atom_site_type_symbol
_atom_site_fract_x
_atom_site_fract_y
_atom_site_fract_z
_atom_site_U_iso_or_equiv
_atom_site_adp_type
_atom_site_occupancy
_atom_site_calc_flag
_atom_site_refinement_flags
_atom_site_disorder_assembly
_atom_site_disorder_group
Sn1 Sn 0.33052(6) 0.55721(5) 0.33756(4) 0.0222(2) Uani 1 d . . .
Fe1 Fe 0.12160(13) 0.63153(11) 0.20760(9) 0.0256(3) Uani 1 d . . .
O1 O 0.2764(7) 0.5567(5) 0.4809(5) 0.0294(12) Uani 1 d . . .
O2 O 0.2890(6) 0.3357(5) 0.3090(5) 0.0265(11) Uani 1 d . . .
O3 O 0.3690(9) 0.6882(9) 0.0944(6) 0.0538(18) Uani 1 d . . .
O4 O -0.0879(8) 0.3252(6) 0.1279(5) 0.0404(14) Uani 1 d . . .
O5 O -0.1545(10) 0.6962(9) 0.0620(7) 0.063(2) Uani 1 d . . .
O6 O 0.1113(8) 0.8697(7) 0.3942(6) 0.0448(15) Uani 1 d . . .
N1 N 0.5627(8) 0.7289(7) 0.4606(6) 0.0294(15) Uani 1 d . . .
N2 N 0.5477(8) 0.5292(7) 0.2767(6) 0.0297(15) Uani 1 d . . .
C1 C 0.2833(10) 0.6819(8) 0.5551(6) 0.0263(16) Uani 1 d . . .
C2 C 0.1596(10) 0.6843(9) 0.6071(7) 0.0322(18) Uani 1 d . . .
H2 H 0.0720 0.5964 0.5885 0.039 Uiso 1 calc R . .
C3 C 0.1613(12) 0.8100(9) 0.6842(8) 0.039(2) Uani 1 d . . .
H3 H 0.0738 0.8088 0.7169 0.046 Uiso 1 calc R . .
C4 C 0.2915(12) 0.9416(9) 0.7157(8) 0.038(2) Uani 1 d . . .
H4 H 0.2917 1.0293 0.7686 0.046 Uiso 1 calc R . .
C5 C 0.4152(12) 0.9407(9) 0.6698(7) 0.037(2) Uani 1 d . . .
H5 H 0.5057 1.0281 0.6935 0.044 Uiso 1 calc R . .
C6 C 0.4157(10) 0.8153(9) 0.5879(7) 0.0303(17) Uani 1 d . . .
C7 C 0.5568(10) 0.8214(8) 0.5490(7) 0.0291(17) Uani 1 d . . .
H7 H 0.6562 0.9007 0.5919 0.035 Uiso 1 calc R . .
C8 C 0.7225(10) 0.7352(9) 0.4376(7) 0.0317(18) Uani 1 d . . .
H8A H 0.7883 0.6812 0.4779 0.038 Uiso 1 calc R . .
H8B H 0.7916 0.8390 0.4631 0.038 Uiso 1 calc R . .
C9 C 0.6833(10) 0.6660(9) 0.3139(8) 0.0332(19) Uani 1 d . . .
H9A H 0.6459 0.7335 0.2749 0.040 Uiso 1 calc R . .
H9B H 0.7859 0.6452 0.2980 0.040 Uiso 1 calc R . .
C10 C 0.5450(10) 0.4119(9) 0.2035(7) 0.0308(18) Uani 1 d . . .
H10 H 0.6351 0.4168 0.1731 0.037 Uiso 1 calc R . .
C11 C 0.4162(9) 0.2732(8) 0.1636(7) 0.0240(16) Uani 1 d . . .
C12 C 0.2951(9) 0.2411(8) 0.2172(6) 0.0247(16) Uani 1 d . . .
C13 C 0.1840(10) 0.0992(8) 0.1733(7) 0.0312(17) Uani 1 d . . .
H13 H 0.1052 0.0729 0.2092 0.037 Uiso 1 calc R . .
C14 C 0.1850(10) -0.0035(9) 0.0799(7) 0.0319(18) Uani 1 d . . .
H14 H 0.1049 -0.0980 0.0514 0.038 Uiso 1 calc R . .
C15 C 0.3007(11) 0.0281(9) 0.0260(7) 0.0327(18) Uani 1 d . . .
H15 H 0.3001 -0.0429 -0.0394 0.039 Uiso 1 calc R . .
C16 C 0.4163(10) 0.1656(9) 0.0705(7) 0.0317(18) Uani 1 d . . .
H16 H 0.4991 0.1876 0.0363 0.038 Uiso 1 calc R . .
C17 C 0.2723(11) 0.6656(10) 0.1400(7) 0.0352(19) Uani 1 d . . .
C18 C 0.0003(10) 0.4453(9) 0.1621(7) 0.0297(17) Uani 1 d . . .
C19 C -0.0466(11) 0.6705(9) 0.1177(8) 0.037(2) Uani 1 d . . .
C20 C 0.1216(10) 0.7751(9) 0.3237(8) 0.0328(19) Uani 1 d . . .

loop_
_atom_site_aniso_label
_atom_site_aniso_U_11
_atom_site_aniso_U_22
_atom_site_aniso_U_33
_atom_site_aniso_U_23
_atom_site_aniso_U_13
_atom_site_aniso_U_12
Sn1 0.0205(3) 0.0245(3) 0.0222(4) 0.0084(2) 0.0080(2) 0.0055(2)
Fe1 0.0219(6) 0.0300(6) 0.0274(7) 0.0135(5) 0.0077(5) 0.0077(4)
O1 0.034(3) 0.028(3) 0.023(3) 0.007(2) 0.012(2) 0.001(2)
O2 0.028(3) 0.027(3) 0.028(3) 0.011(2) 0.015(2) 0.006(2)
O3 0.044(4) 0.083(5) 0.053(5) 0.043(4) 0.023(3) 0.018(3)
O4 0.038(3) 0.033(3) 0.040(4) 0.012(3) 0.005(3) -0.001(3)
O5 0.050(4) 0.080(5) 0.068(5) 0.042(4) 0.007(4) 0.031(4)
O6 0.046(4) 0.034(3) 0.048(4) 0.004(3) 0.015(3) 0.011(3)
N1 0.025(3) 0.031(3) 0.030(4) 0.013(3) 0.004(3) 0.008(3)
N2 0.025(3) 0.028(3) 0.035(4) 0.009(3) 0.009(3) 0.009(3)
C1 0.033(4) 0.032(4) 0.016(4) 0.008(3) 0.009(3) 0.010(3)
C2 0.034(4) 0.036(4) 0.029(5) 0.015(4) 0.011(3) 0.009(3)
C3 0.047(5) 0.044(5) 0.036(5) 0.017(4) 0.022(4) 0.022(4)
C4 0.056(5) 0.032(4) 0.031(5) 0.008(4) 0.020(4) 0.017(4)
C5 0.045(5) 0.029(4) 0.030(5) 0.005(4) 0.010(4) 0.006(3)
C6 0.034(4) 0.031(4) 0.026(5) 0.014(3) 0.007(3) 0.007(3)
C7 0.035(4) 0.025(4) 0.025(5) 0.009(3) 0.006(3) 0.006(3)
C8 0.024(4) 0.031(4) 0.043(5) 0.014(4) 0.014(3) 0.005(3)
C9 0.021(4) 0.034(4) 0.043(5) 0.010(4) 0.014(3) 0.004(3)
C10 0.025(4) 0.037(4) 0.036(5) 0.016(4) 0.013(3) 0.012(3)
C11 0.025(4) 0.027(4) 0.028(4) 0.015(3) 0.014(3) 0.010(3)
C12 0.028(4) 0.029(4) 0.023(4) 0.011(3) 0.010(3) 0.014(3)
C13 0.030(4) 0.032(4) 0.030(5) 0.009(3) 0.007(3) 0.010(3)
C14 0.034(4) 0.029(4) 0.032(5) 0.009(3) 0.009(3) 0.011(3)
C15 0.044(5) 0.031(4) 0.024(5) 0.007(3) 0.011(3) 0.016(4)
C16 0.033(4) 0.037(4) 0.033(5) 0.014(4) 0.018(3) 0.016(3)
C17 0.031(4) 0.046(5) 0.035(5) 0.022(4) 0.012(4) 0.012(4)
C18 0.036(4) 0.034(5) 0.025(4) 0.013(3) 0.012(3) 0.014(4)
C19 0.032(5) 0.042(5) 0.042(6) 0.021(4) 0.011(4) 0.013(4)
C20 0.023(4) 0.032(4) 0.041(5) 0.015(4) 0.005(3) 0.005(3)

loop_
_atom_type_symbol
_atom_type_description
_atom_type_scat_dispersion_real
_atom_type_scat_dispersion_imag
_atom_type_scat_source
C C 0.0033 0.0016 'International Tables Vol C Tables 4.2.6.8 and 6.1.1.4'
H H 0.0000 0.0000 'International Tables Vol C Tables 4.2.6.8 and 6.1.1.4'
Fe Fe 0.3463 0.8444 'International Tables Vol C Tables 4.2.6.8 and 6.1.1.4'
N N 0.0061 0.0033 'International Tables Vol C Tables 4.2.6.8 and 6.1.1.4'
O O 0.0106 0.0060 'International Tables Vol C Tables 4.2.6.8 and 6.1.1.4'
Sn Sn -0.6537 1.4246 'International Tables Vol C Tables 4.2.6.8 and 6.1.1.4'

loop_
_geom_angle_atom_site_label_1
_geom_angle_atom_site_label_2
_geom_angle_atom_site_label_3
_geom_angle
_geom_angle_site_symmetry_1
_geom_angle_site_symmetry_3
_geom_angle_publ_flag
O2 Sn1 O1 83.2(2) . . ?
O2 Sn1 N2 82.4(2) . . ?
O1 Sn1 N2 135.2(2) . . ?
O2 Sn1 N1 124.6(2) . . ?
O1 Sn1 N1 81.4(2) . . ?
N2 Sn1 N1 72.6(3) . . ?
O2 Sn1 Fe1 116.19(16) . . ?
O1 Sn1 Fe1 114.02(16) . . ?
N2 Sn1 Fe1 110.44(18) . . ?
N1 Sn1 Fe1 118.77(16) . . ?
C18 Fe1 C17 114.6(4) . . ?
C18 Fe1 C19 89.9(4) . . ?
C17 Fe1 C19 96.7(4) . . ?
C18 Fe1 C20 125.4(4) . . ?
C17 Fe1 C20 119.5(4) . . ?
C19 Fe1 C20 90.9(4) . . ?
C18 Fe1 Sn1 84.7(3) . . ?
C17 Fe1 Sn1 89.3(3) . . ?
C19 Fe1 Sn1 173.2(3) . . ?
C20 Fe1 Sn1 88.9(3) . . ?
C1 O1 Sn1 120.6(4) . . ?
C12 O2 Sn1 123.5(4) . . ?
C7 N1 C8 120.7(7) . . ?
C7 N1 Sn1 121.5(5) . . ?
C8 N1 Sn1 117.8(5) . . ?
C10 N2 C9 122.3(7) . . ?
C10 N2 Sn1 123.9(5) . . ?
C9 N2 Sn1 113.1(5) . . ?
O1 C1 C2 119.3(7) . . ?
O1 C1 C6 123.2(7) . . ?
C2 C1 C6 117.4(7) . . ?
C3 C2 C1 121.6(8) . . ?
C2 C3 C4 120.8(8) . . ?
C5 C4 C3 118.7(8) . . ?
C4 C5 C6 122.4(8) . . ?
C5 C6 C7 118.6(7) . . ?
C5 C6 C1 119.0(8) . . ?
C7 C6 C1 122.1(7) . . ?
N1 C7 C6 126.0(7) . . ?
N1 C8 C9 108.7(6) . . ?
N2 C9 C8 107.3(7) . . ?
N2 C10 C11 125.2(7) . . ?
C16 C11 C12 119.6(7) . . ?
C16 C11 C10 117.3(7) . . ?
C12 C11 C10 123.0(7) . . ?
O2 C12 C13 119.2(7) . . ?
O2 C12 C11 123.8(6) . . ?
C13 C12 C11 116.9(7) . . ?
C14 C13 C12 122.0(8) . . ?
C13 C14 C15 121.3(7) . . ?
C16 C15 C14 117.7(8) . . ?
C15 C16 C11 122.3(8) . . ?
O3 C17 Fe1 178.9(8) . . ?
O4 C18 Fe1 175.6(7) . . ?
O5 C19 Fe1 178.8(9) . . ?
O6 C20 Fe1 175.1(7) . . ?

loop_
_geom_bond_atom_site_label_1
_geom_bond_atom_site_label_2
_geom_bond_distance
_geom_bond_site_symmetry_2
_geom_bond_publ_flag
Sn1 O2 2.044(5) . ?
Sn1 O1 2.063(5) . ?
Sn1 N2 2.224(7) . ?
Sn1 N1 2.226(6) . ?
Sn1 Fe1 2.4846(14) . ?
Fe1 C18 1.769(8) . ?
Fe1 C17 1.770(9) . ?
Fe1 C19 1.774(9) . ?
Fe1 C20 1.782(9) . ?
O1 C1 1.329(10) . ?
O2 C12 1.334(10) . ?
O3 C17 1.159(11) . ?
O4 C18 1.163(10) . ?
O5 C19 1.128(11) . ?
O6 C20 1.159(11) . ?
N1 C7 1.292(11) . ?
N1 C8 1.455(11) . ?
N2 C10 1.280(11) . ?
N2 C9 1.459(10) . ?
C1 C2 1.395(12) . ?
C1 C6 1.429(11) . ?
C2 C3 1.366(12) . ?
C3 C4 1.410(13) . ?
C4 C5 1.341(14) . ?
C5 C6 1.404(12) . ?
C6 C7 1.416(13) . ?
C8 C9 1.509(13) . ?
C10 C11 1.439(11) . ?
C11 C16 1.389(12) . ?
C11 C12 1.425(11) . ?
C12 C13 1.394(11) . ?
C13 C14 1.370(12) . ?
C14 C15 1.390(13) . ?
C15 C16 1.377(12) . ?
